data_1507581
loop_
_publ_author_name
'Yeh, Ming-Chang P'
'Fang, Cheng-Wei'
'Lin, Hsin-Hui'

_publ_section_title
;
 Facile Synthesis of Azaspirocycles via Iron Trichloride-Promoted
 Cyclization/Chlorination of Cyclic 8-Aryl-5-aza-5-tosyl-2-en-7-yn-1-ols.
;
_journal_issue 7
_journal_name_full 'Organic letters'
_journal_page_first 1830
_journal_page_last 1833
_journal_paper_doi 10.1021/ol300434m
_journal_volume 14
_journal_year 2012
_chemical_formula_moiety 'C22 H22 Cl N O2 S'
_chemical_formula_sum 'C22 H22 Cl N O2 S'
_chemical_formula_weight 399.92
_chemical_name_systematic
;
 ?
;
_space_group_IT_number 19
_symmetry_cell_setting orthorhombic
_symmetry_space_group_name_Hall 'P 2ac 2ab'
_symmetry_space_group_name_H-M 'P 21 21 21'
_atom_sites_solution_hydrogens geom
_atom_sites_solution_primary direct
_atom_sites_solution_secondary difmap
_audit_creation_method SHELXL-97
_cell_angle_alpha 90.00
_cell_angle_beta 90.00
_cell_angle_gamma 90.00
_cell_formula_units_Z 4
_cell_length_a 5.8929(7)
_cell_length_b 11.5325(14)
_cell_length_c 29.228(4)
_cell_measurement_reflns_used 0
_cell_measurement_temperature 297(2)
_cell_measurement_theta_max 0
_cell_measurement_theta_min 0
_cell_volume 1986.3(4)
_computing_molecular_graphics 'Ortep-3 for Windows (Farrugia, 1997)'
_computing_publication_material 'WinGX publication routines (Farrugia, 1999)'
_computing_structure_refinement 'SHELXL-97 (Sheldrick, 1997)'
_computing_structure_solution 'SHELXS-86 (Sheldrick, 1986)'
_diffrn_ambient_temperature 297(2)
_diffrn_measured_fraction_theta_full 0.996
_diffrn_measured_fraction_theta_max 0.996
_diffrn_radiation_monochromator graphite
_diffrn_radiation_source 'fine-focus sealed tube'
_diffrn_radiation_type MoK\a
_diffrn_radiation_wavelength 0.71073
_diffrn_reflns_av_R_equivalents 0.0344
_diffrn_reflns_av_sigmaI/netI 0.0456
_diffrn_reflns_limit_h_max 5
_diffrn_reflns_limit_h_min -6
_diffrn_reflns_limit_k_max 10
_diffrn_reflns_limit_k_min -13
_diffrn_reflns_limit_l_max 34
_diffrn_reflns_limit_l_min -32
_diffrn_reflns_number 8784
_diffrn_reflns_theta_full 25.00
_diffrn_reflns_theta_max 25.00
_diffrn_reflns_theta_min 1.90
_exptl_absorpt_coefficient_mu 0.314
_exptl_absorpt_correction_T_max 0.9312
_exptl_absorpt_correction_T_min 0.8436
_exptl_absorpt_correction_type multi-scan
_exptl_crystal_colour colorless
_exptl_crystal_density_diffrn 1.337
_exptl_crystal_density_method 'not measured'
_exptl_crystal_description prism
_exptl_crystal_F_000 840
_exptl_crystal_size_max 0.56
_exptl_crystal_size_mid 0.31
_exptl_crystal_size_min 0.23
_refine_diff_density_max 0.191
_refine_diff_density_min -0.264
_refine_diff_density_rms 0.041
_refine_ls_abs_structure_details 'Flack H D (1983), Acta Cryst. A39, 876-881'
_refine_ls_abs_structure_Flack -0.07(10)
_refine_ls_extinction_method none
_refine_ls_goodness_of_fit_ref 1.012
_refine_ls_hydrogen_treatment constr
_refine_ls_matrix_type full
_refine_ls_number_parameters 244
_refine_ls_number_reflns 3416
_refine_ls_number_restraints 0
_refine_ls_restrained_S_all 1.012
_refine_ls_R_factor_all 0.0581
_refine_ls_R_factor_gt 0.0428
_refine_ls_shift/su_max 0.001
_refine_ls_shift/su_mean 0.000
_refine_ls_structure_factor_coef Fsqd
_refine_ls_weighting_details 'calc w=1/[\s^2^(Fo^2^)+(0.0558P)^2^+0.3934P] where P=(Fo^2^+2Fc^2^)/3'
_refine_ls_weighting_scheme calc
_refine_ls_wR_factor_gt 0.0971
_refine_ls_wR_factor_ref 0.1093
_reflns_number_gt 2782
_reflns_number_total 3416
_reflns_threshold_expression >2sigma(I)
_cod_data_source_file ol300434m_si_004.cif
_cod_data_source_block a13312
_cod_database_code 1507581

loop_
_symmetry_equiv_pos_as_xyz
'x, y, z'
'-x+1/2, -y, z+1/2'
'-x, y+1/2, -z+1/2'
'x+1/2, -y+1/2, -z'

loop_
_atom_site_label
_atom_site_type_symbol
_atom_site_fract_x
_atom_site_fract_y
_atom_site_fract_z
_atom_site_U_iso_or_equiv
_atom_site_adp_type
_atom_site_occupancy
_atom_site_symmetry_multiplicity
_atom_site_calc_flag
_atom_site_refinement_flags
C1 C 0.1750(5) 0.2335(3) 0.90149(10) 0.0407(7) Uani 1 1 d .
C2 C 0.3697(5) 0.1813(3) 0.88525(11) 0.0478(8) Uani 1 1 d .
H2 H 0.4196 0.1962 0.8556 0.057 Uiso 1 1 calc R
C3 C 0.4899(6) 0.1070(3) 0.91308(11) 0.0540(8) Uani 1 1 d .
H3 H 0.6221 0.0729 0.9021 0.065 Uiso 1 1 calc R
C4 C 0.4182(7) 0.0821(3) 0.95698(12) 0.0559(9) Uani 1 1 d .
C5 C 0.5524(8) -0.0001(4) 0.98710(14) 0.0861(14) Uani 1 1 d .
H5A H 0.4803 -0.0061 1.0165 0.129 Uiso 1 1 calc R
H5B H 0.7038 0.0289 0.9909 0.129 Uiso 1 1 calc R
H5C H 0.5579 -0.0753 0.9730 0.129 Uiso 1 1 calc R
C6 C 0.2215(7) 0.1336(3) 0.97254(12) 0.0614(10) Uani 1 1 d .
H6 H 0.1700 0.1169 1.0019 0.074 Uiso 1 1 calc R
C7 C 0.0986(6) 0.2100(3) 0.94537(11) 0.0511(8) Uani 1 1 d .
H7 H -0.0327 0.2448 0.9565 0.061 Uiso 1 1 calc R
C8 C 0.2642(5) 0.5120(3) 0.89419(10) 0.0458(8) Uani 1 1 d .
H8A H 0.3407 0.4646 0.9169 0.055 Uiso 1 1 calc R
H8B H 0.1403 0.5533 0.9087 0.055 Uiso 1 1 calc R
C9 C 0.4274(5) 0.5950(3) 0.87162(10) 0.0404(7) Uani 1 1 d .
C10 C 0.5412(5) 0.6740(3) 0.89537(10) 0.0470(7) Uani 1 1 d .
C11 C 0.6986(6) 0.7653(3) 0.88033(11) 0.0494(8) Uani 1 1 d .
C12 C 0.9016(6) 0.7852(3) 0.90402(14) 0.0660(11) Uani 1 1 d .
H12 H 0.9367 0.7411 0.9297 0.079 Uiso 1 1 calc R
C13 C 1.0492(7) 0.8698(4) 0.88931(18) 0.0867(14) Uani 1 1 d .
H13 H 1.1831 0.8827 0.9054 0.104 Uiso 1 1 calc R
C14 C 1.0023(9) 0.9347(4) 0.85168(18) 0.0892(15) Uani 1 1 d .
H14 H 1.1057 0.9902 0.8418 0.107 Uiso 1 1 calc R
C15 C 0.8017(9) 0.9186(3) 0.82805(15) 0.0786(13) Uani 1 1 d .
H15 H 0.7686 0.9633 0.8024 0.094 Uiso 1 1 calc R
C16 C 0.6488(7) 0.8339(3) 0.84327(13) 0.0652(10) Uani 1 1 d .
H16 H 0.5117 0.8239 0.8280 0.078 Uiso 1 1 calc R
C17 C 0.4433(5) 0.5650(3) 0.82061(9) 0.0383(7) Uani 1 1 d .
C18 C 0.6730(5) 0.5750(3) 0.79731(11) 0.0492(8) Uani 1 1 d .
H18 H 0.8083 0.5450 0.8086 0.059 Uiso 1 1 calc R
C19 C 0.6499(7) 0.6364(4) 0.75620(13) 0.0759(13) Uani 1 1 d .
H19 H 0.7653 0.6486 0.7350 0.091 Uiso 1 1 calc R
C20 C 0.4150(6) 0.6786(4) 0.75158(12) 0.0682(11) Uani 1 1 d .
H20A H 0.4135 0.7626 0.7502 0.082 Uiso 1 1 calc R
H20B H 0.3479 0.6487 0.7237 0.082 Uiso 1 1 calc R
C21 C 0.2885(5) 0.6396(3) 0.79033(11) 0.0473(8) Uani 1 1 d .
H21A H 0.1589 0.5944 0.7803 0.057 Uiso 1 1 calc R
H21B H 0.2332 0.7057 0.8076 0.057 Uiso 1 1 calc R
C22 C 0.3622(5) 0.4379(3) 0.82101(10) 0.0429(7) Uani 1 1 d .
H22A H 0.3035 0.4148 0.7914 0.052 Uiso 1 1 calc R
H22B H 0.4836 0.3856 0.8298 0.052 Uiso 1 1 calc R
N1 N 0.1818(4) 0.4407(2) 0.85571(8) 0.0388(6) Uani 1 1 d .
O1 O -0.1661(4) 0.3730(2) 0.89342(9) 0.0625(7) Uani 1 1 d .
O2 O -0.0221(4) 0.2752(2) 0.82364(7) 0.0633(7) Uani 1 1 d .
S1 S 0.01989(12) 0.33008(7) 0.86671(3) 0.0442(2) Uani 1 1 d .
Cl1 Cl 0.4934(2) 0.67473(9) 0.95511(3) 0.0779(3) Uani 1 1 d .

loop_
_atom_site_aniso_label
_atom_site_aniso_U_11
_atom_site_aniso_U_22
_atom_site_aniso_U_33
_atom_site_aniso_U_23
_atom_site_aniso_U_13
_atom_site_aniso_U_12
C1 0.0423(16) 0.0373(16) 0.0426(17) 0.0004(14) -0.0069(14) -0.0077(15)
C2 0.0493(18) 0.0478(19) 0.0463(18) 0.0020(16) -0.0011(15) -0.0019(17)
C3 0.051(2) 0.0461(19) 0.064(2) -0.0043(17) -0.0065(19) 0.0042(19)
C4 0.070(2) 0.0409(19) 0.056(2) 0.0019(17) -0.0224(18) -0.0020(17)
C5 0.109(3) 0.069(3) 0.080(3) 0.012(2) -0.036(3) 0.011(3)
C6 0.083(3) 0.056(2) 0.0451(19) 0.0066(18) -0.0045(19) -0.007(2)
C7 0.056(2) 0.0481(19) 0.0495(19) 0.0041(17) 0.0051(16) -0.0031(15)
C8 0.0532(19) 0.0411(18) 0.0432(17) 0.0018(15) 0.0075(15) -0.0152(15)
C9 0.0409(15) 0.0381(16) 0.0423(16) 0.0052(15) -0.0010(13) -0.0048(13)
C10 0.0550(18) 0.0416(17) 0.0443(16) 0.0026(15) 0.0012(15) -0.0096(18)
C11 0.0528(19) 0.0411(18) 0.054(2) -0.0048(16) 0.0034(16) -0.0096(16)
C12 0.055(2) 0.059(2) 0.084(3) -0.015(2) -0.0051(19) -0.0117(19)
C13 0.061(2) 0.082(3) 0.118(4) -0.029(3) 0.006(3) -0.028(2)
C14 0.081(3) 0.068(3) 0.118(4) -0.027(3) 0.034(3) -0.039(3)
C15 0.104(3) 0.052(2) 0.080(3) 0.007(2) 0.021(3) -0.021(2)
C16 0.071(2) 0.049(2) 0.075(2) 0.000(2) 0.006(2) -0.017(2)
C17 0.0349(16) 0.0417(17) 0.0383(15) 0.0034(14) -0.0015(13) -0.0043(13)
C18 0.0327(16) 0.061(2) 0.0535(19) 0.0123(18) 0.0010(15) -0.0037(16)
C19 0.055(2) 0.102(3) 0.071(3) 0.035(3) 0.022(2) 0.007(2)
C20 0.064(2) 0.079(3) 0.062(2) 0.012(2) -0.0145(19) -0.003(2)
C21 0.0431(17) 0.047(2) 0.0520(19) 0.0042(16) -0.0036(15) -0.0108(15)
C22 0.0427(17) 0.0446(18) 0.0415(16) -0.0006(15) 0.0003(14) -0.0027(15)
N1 0.0386(13) 0.0376(14) 0.0400(13) 0.0028(11) 0.0006(11) -0.0071(12)
O1 0.0382(12) 0.0591(15) 0.0903(18) 0.0214(14) 0.0083(13) 0.0003(11)
O2 0.0707(16) 0.0603(14) 0.0589(13) 0.0037(12) -0.0276(13) -0.0248(14)
S1 0.0355(4) 0.0431(4) 0.0540(4) 0.0092(4) -0.0087(4) -0.0091(4)
Cl1 0.1115(8) 0.0759(6) 0.0465(5) -0.0082(5) 0.0026(6) -0.0364(7)

loop_
_atom_type_symbol
_atom_type_description
_atom_type_scat_dispersion_real
_atom_type_scat_dispersion_imag
_atom_type_scat_source
C C 0.0033 0.0016 'International Tables Vol C Tables 4.2.6.8 and 6.1.1.4'
H H 0.0000 0.0000 'International Tables Vol C Tables 4.2.6.8 and 6.1.1.4'
N N 0.0061 0.0033 'International Tables Vol C Tables 4.2.6.8 and 6.1.1.4'
O O 0.0106 0.0060 'International Tables Vol C Tables 4.2.6.8 and 6.1.1.4'
S S 0.1246 0.1234 'International Tables Vol C Tables 4.2.6.8 and 6.1.1.4'
Cl Cl 0.1484 0.1585 'International Tables Vol C Tables 4.2.6.8 and 6.1.1.4'

loop_
_geom_angle_atom_site_label_1
_geom_angle_atom_site_label_2
_geom_angle_atom_site_label_3
_geom_angle
C2 C1 C7 120.2(3)
C2 C1 S1 120.6(2)
C7 C1 S1 119.2(2)
C3 C2 C1 119.7(3)
C3 C2 H2 120.1
C1 C2 H2 120.1
C2 C3 C4 121.4(3)
C2 C3 H3 119.3
C4 C3 H3 119.3
C6 C4 C3 118.3(3)
C6 C4 C5 121.1(4)
C3 C4 C5 120.6(4)
C4 C5 H5A 109.5
C4 C5 H5B 109.5
H5A C5 H5B 109.5
C4 C5 H5C 109.5
H5A C5 H5C 109.5
H5B C5 H5C 109.5
C4 C6 C7 121.5(3)
C4 C6 H6 119.2
C7 C6 H6 119.2
C6 C7 C1 118.9(3)
C6 C7 H7 120.5
C1 C7 H7 120.5
N1 C8 C9 103.3(2)
N1 C8 H8A 111.1
C9 C8 H8A 111.1
N1 C8 H8B 111.1
C9 C8 H8B 111.1
H8A C8 H8B 109.1
C10 C9 C8 121.9(3)
C10 C9 C17 129.3(3)
C8 C9 C17 108.7(2)
C9 C10 C11 130.8(3)
C9 C10 Cl1 116.0(2)
C11 C10 Cl1 113.1(2)
C16 C11 C12 118.6(3)
C16 C11 C10 120.9(3)
C12 C11 C10 120.5(3)
C13 C12 C11 120.1(4)
C13 C12 H12 120.0
C11 C12 H12 120.0
C14 C13 C12 121.0(4)
C14 C13 H13 119.5
C12 C13 H13 119.5
C13 C14 C15 120.3(4)
C13 C14 H14 119.8
C15 C14 H14 119.8
C14 C15 C16 119.0(4)
C14 C15 H15 120.5
C16 C15 H15 120.5
C11 C16 C15 121.0(4)
C11 C16 H16 119.5
C15 C16 H16 119.5
C18 C17 C9 118.2(2)
C18 C17 C21 103.2(2)
C9 C17 C21 113.4(2)
C18 C17 C22 110.6(3)
C9 C17 C22 100.9(2)
C21 C17 C22 110.7(2)
C19 C18 C17 109.6(3)
C19 C18 H18 125.2
C17 C18 H18 125.2
C18 C19 C20 109.7(3)
C18 C19 H19 125.2
C20 C19 H19 125.2
C21 C20 C19 108.3(3)
C21 C20 H20A 110.0
C19 C20 H20A 110.0
C21 C20 H20B 110.0
C19 C20 H20B 110.0
H20A C20 H20B 108.4
C20 C21 C17 108.9(3)
C20 C21 H21A 109.9
C17 C21 H21A 109.9
C20 C21 H21B 109.9
C17 C21 H21B 109.9
H21A C21 H21B 108.3
N1 C22 C17 102.0(2)
N1 C22 H22A 111.4
C17 C22 H22A 111.4
N1 C22 H22B 111.4
C17 C22 H22B 111.4
H22A C22 H22B 109.2
C22 N1 C8 107.5(2)
C22 N1 S1 122.9(2)
C8 N1 S1 118.68(19)
O2 S1 O1 119.99(15)
O2 S1 N1 105.95(13)
O1 S1 N1 106.58(14)
O2 S1 C1 108.52(14)
O1 S1 C1 107.47(15)
N1 S1 C1 107.79(13)

loop_
_geom_bond_atom_site_label_1
_geom_bond_atom_site_label_2
_geom_bond_distance
C1 C2 1.380(4)
C1 C7 1.386(4)
C1 S1 1.763(3)
C2 C3 1.378(4)
C2 H2 0.9300
C3 C4 1.381(5)
C3 H3 0.9300
C4 C6 1.380(5)
C4 C5 1.516(5)
C5 H5A 0.9600
C5 H5B 0.9600
C5 H5C 0.9600
C6 C7 1.389(5)
C6 H6 0.9300
C7 H7 0.9300
C8 N1 1.475(4)
C8 C9 1.509(4)
C8 H8A 0.9700
C8 H8B 0.9700
C9 C10 1.327(4)
C9 C17 1.534(4)
C10 C11 1.471(4)
C10 Cl1 1.769(3)
C11 C16 1.373(5)
C11 C12 1.401(5)
C12 C13 1.376(5)
C12 H12 0.9300
C13 C14 1.359(6)
C13 H13 0.9300
C14 C15 1.381(6)
C14 H14 0.9300
C15 C16 1.401(5)
C15 H15 0.9300
C16 H16 0.9300
C17 C18 1.520(4)
C17 C21 1.535(4)
C17 C22 1.542(4)
C18 C19 1.401(5)
C18 H18 0.9300
C19 C20 1.474(5)
C19 H19 0.9300
C20 C21 1.428(4)
C20 H20A 0.9700
C20 H20B 0.9700
C21 H21A 0.9700
C21 H21B 0.9700
C22 N1 1.470(4)
C22 H22A 0.9700
C22 H22B 0.9700
N1 S1 1.625(2)
O1 S1 1.434(2)
O2 S1 1.430(2)

loop_
_cod_related_entry_id
_cod_related_entry_code
_cod_related_entry_database
1 30651849 ChemSpider
